data_4087605
loop_
_publ_author_name
'Drover, Marcus W.'
'Johnson, Heather C.'
'Schafer, Laurel L.'
'Love, Jennifer A.'
'Weller, Andrew S.'

_publ_section_title
;
 Reactivity of an Unsaturated Iridium(III) Phosphoramidate Complex,
 [Cp*Ir{\k2-N,O}][BArF4]
;
_journal_issue 15
_journal_name_full Organometallics
_journal_page_first 3849
_journal_paper_doi 10.1021/acs.organomet.5b00397
_journal_volume 34
_journal_year 2015
_chemical_formula_moiety 'C32 H12 B F24, C20 H30 Ir2'
_chemical_formula_sum 'C52 H42 B F24 Ir2'
_chemical_formula_weight 1518.11
_chemical_name_systematic '[Ir2Cp*2H3][BArF4]'
_space_group_IT_number 2
_space_group_name_Hall '-P 1'
_space_group_name_H-M_alt 'P -1'
_symmetry_cell_setting triclinic
_symmetry_space_group_name_Hall '-P 1'
_symmetry_space_group_name_H-M 'P -1'
_atom_sites_solution_hydrogens difmap
_atom_sites_solution_primary other
_cell_angle_alpha 91.0343(7)
_cell_angle_beta 97.3543(7)
_cell_angle_gamma 98.1876(8)
_cell_formula_units_Z 2
_cell_length_a 10.8290(2)
_cell_length_b 12.6902(2)
_cell_length_c 19.9820(4)
_cell_measurement_reflns_used 11577
_cell_measurement_temperature 150
_cell_measurement_theta_max 27
_cell_measurement_theta_min 5
_cell_volume 2693.78(9)
_computing_cell_refinement 'DENZO/SCALEPACK (Otwinowski & Minor, 1997)'
_computing_data_collection 'COLLECT (Nonius, 2001).'
_computing_data_reduction 'DENZO/SCALEPACK (Otwinowski & Minor, 1997)'
_computing_molecular_graphics 'CAMERON (Watkin et al., 1996)'
_computing_publication_material 'CRYSTALS (Betteridge et al., 2003)'
_computing_structure_refinement 'CRYSTALS (Betteridge et al., 2003)'
_computing_structure_solution 'Superflip (Palatinus & Chapuis, 2007)'
_diffrn_ambient_temperature 150
_diffrn_measured_fraction_theta_full 0.993
_diffrn_measured_fraction_theta_max 0.990
_diffrn_measurement_device Area
_diffrn_measurement_device_type 'Nonius KappaCCD'
_diffrn_measurement_method \w
_diffrn_radiation_monochromator graphite
_diffrn_radiation_type 'Mo K\a'
_diffrn_radiation_wavelength 0.71073
_diffrn_reflns_av_R_equivalents 0.046
_diffrn_reflns_limit_h_max 14
_diffrn_reflns_limit_h_min -14
_diffrn_reflns_limit_k_max 16
_diffrn_reflns_limit_k_min -16
_diffrn_reflns_limit_l_max 25
_diffrn_reflns_limit_l_min -25
_diffrn_reflns_number 46294
_diffrn_reflns_theta_full 26.970
_diffrn_reflns_theta_max 27.520
_diffrn_reflns_theta_min 5.148
_diffrn_standards_number 0
_exptl_absorpt_coefficient_mu 5.054
_exptl_absorpt_correction_T_max 1
_exptl_absorpt_correction_T_min 0.8607
_exptl_absorpt_correction_type multi-scan
_exptl_absorpt_process_details 'DENZO/SCALEPACK (Otwinowski & Minor, 1997)'
_exptl_crystal_colour yellow
_exptl_crystal_density_diffrn 1.872
_exptl_crystal_density_method 'not measured'
_exptl_crystal_description block
_exptl_crystal_F_000 1458
_exptl_crystal_size_max 0.100
_exptl_crystal_size_mid 0.080
_exptl_crystal_size_min 0.080
_refine_diff_density_max 4.01
_refine_diff_density_min -4.30
_refine_ls_extinction_method None
_refine_ls_goodness_of_fit_ref 0.9233
_refine_ls_hydrogen_treatment constr
_refine_ls_matrix_type full
_refine_ls_number_parameters 740
_refine_ls_number_reflns 12286
_refine_ls_number_restraints 228
_refine_ls_R_factor_all 0.0778
_refine_ls_R_factor_gt 0.0433
_refine_ls_shift/su_max 0.0165210
_refine_ls_shift/su_mean 0.0005373
_refine_ls_structure_factor_coef Fsqd
_refine_ls_weighting_details
;
 Method= Modified Sheldrick 
 w=1/[\s^2^(F^2^) + ( 0.04P)^2^ + 7.73P] 
 ,where P=(max(Fo^2^,0) + 2Fc^2^)/3 
;
_refine_ls_weighting_scheme calc
_refine_ls_wR_factor_all 0.0944
_refine_ls_wR_factor_gt 0.0840
_refine_ls_wR_factor_ref 0.0944
_reflns_limit_h_max 13
_reflns_limit_h_min -14
_reflns_limit_k_max 16
_reflns_limit_k_min -16
_reflns_limit_l_max 25
_reflns_limit_l_min 0
_reflns_number_gt 8556
_reflns_number_total 12286
_reflns_threshold_expression I>2.0\s(I)
_oxford_diffrn_Wilson_B_factor 1.97
_oxford_diffrn_Wilson_scale 86.26
_oxford_refine_ls_r_factor_ref 0.0778
_oxford_refine_ls_scale 0.083226(13)
_oxford_reflns_number_all 12286
_oxford_reflns_threshold_expression_ref I>-3.0\s(I)
_oxford_structure_analysis_title 'HCJ_020b At 9:18 on 8/ 9'
_cod_data_source_file om5b00397_si_002.cif
_cod_data_source_block 11BARF
_cod_depositor_comments
;
The following automatic conversions were performed:

data item '_atom_sites_solution_primary' value 'Other' was changed to
'other' in accordance with the
/home/saulius/struct/COD-crude-data/automatic-downloads/DataCite-retrospective/ACS/depositions/lib/dictionaries/cif_core.dic
dictionary named 'cif_core.dic' version 2.4.2 last updated on
2011-04-26.

Automatic conversion script
Id: cif_fix_values 6909 2019-04-08 15:41:33Z antanas 
;
_cod_original_sg_symbol_H-M 'P -1 '
_cod_original_formula_sum 'C52 H42 B1 F24 Ir2'
_cod_database_code 4087605

loop_
_symmetry_equiv_pos_as_xyz
x,y,z
-x,-y,-z

loop_
_atom_site_label
_atom_site_type_symbol
_atom_site_fract_x
_atom_site_fract_y
_atom_site_fract_z
_atom_site_U_iso_or_equiv
_atom_site_occupancy
_atom_site_adp_type
_atom_site_refinement_flags_posn
_atom_site_refinement_flags_occupancy
_atom_site_disorder_assembly
_atom_site_disorder_group
F1 F 1.2104(4) 0.5795(3) 0.1495(2) 0.0513 1.0000 Uani . . . .
F2 F 1.2869(4) 0.6225(4) 0.2505(2) 0.0654 1.0000 Uani . . . .
F3 F 1.3421(4) 0.4899(4) 0.2021(3) 0.0759 1.0000 Uani . . . .
F4 F 1.1023(5) 0.1820(3) 0.3544(3) 0.0736 1.0000 Uani . . . .
F5 F 1.1293(6) 0.1443(4) 0.2535(4) 0.1051 1.0000 Uani . . . .
F6 F 0.9448(4) 0.1264(3) 0.2821(2) 0.0450 1.0000 Uani . . . .
F7 F 0.6592(4) 0.5429(4) -0.0047(2) 0.0607 1.0000 Uani . . . .
F8 F 0.8043(4) 0.4463(3) 0.0016(2) 0.0518 1.0000 Uani . . . .
F9 F 0.6190(5) 0.3831(4) -0.0449(2) 0.0810 1.0000 Uani . . . .
F10 F 0.3678(4) 0.2078(3) 0.1999(3) 0.0681 1.0000 Uani . . . .
F11 F 0.4775(4) 0.1075(3) 0.1545(2) 0.0536 1.0000 Uani . . . .
F12 F 0.3425(4) 0.1808(3) 0.0922(2) 0.0619 1.0000 Uani . . . .
F13 F 0.9480(4) 0.3534(4) 0.5025(2) 0.0707 1.0000 Uani . . . .
F14 F 0.8776(5) 0.4773(5) 0.5547(2) 0.0784 1.0000 Uani . . . .
F15 F 0.7864(5) 0.3179(5) 0.5540(3) 0.0940 1.0000 Uani . . . .
F16 F 0.3800(4) 0.3954(4) 0.4616(2) 0.0537 1.0000 Uani . . . .
F17 F 0.3573(4) 0.3173(3) 0.3640(2) 0.0557 1.0000 Uani . . . .
F18 F 0.3602(4) 0.4860(3) 0.3719(2) 0.0534 1.0000 Uani . . . .
F19 F 0.6415(4) 0.9320(3) 0.1721(3) 0.0721 1.0000 Uani . . . .
F20 F 0.6677(6) 0.8191(5) 0.0973(3) 0.0988 1.0000 Uani . . . .
F21 F 0.5220(4) 0.7846(4) 0.1578(3) 0.0706 1.0000 Uani . . . .
C1 C 0.6368(6) 0.0328(5) 0.3647(3) 0.0351 1.0000 Uani . . . .
C2 C 0.7356(6) 0.0075(5) 0.4135(3) 0.0377 1.0000 Uani . . . .
C3 C 0.7096(6) -0.1037(6) 0.4271(3) 0.0406 1.0000 Uani . . . .
C4 C 0.5952(6) -0.1464(5) 0.3854(3) 0.0380 1.0000 Uani . . . .
C5 C 0.5487(6) -0.0620(5) 0.3476(3) 0.0337 1.0000 Uani . . . .
C6 C 0.6282(8) 0.1388(6) 0.3336(4) 0.0504 1.0000 Uani . . . .
C7 C 0.8475(7) 0.0843(7) 0.4452(4) 0.0629 1.0000 Uani . . . .
C8 C 0.7896(8) -0.1645(7) 0.4738(5) 0.0674 1.0000 Uani . . . .
C9 C 0.5359(9) -0.2622(6) 0.3802(4) 0.0651 1.0000 Uani . . . .
C10 C 0.4327(7) -0.0715(7) 0.2975(4) 0.0566 1.0000 Uani . . . .
C11 C 0.8485(6) 0.1874(4) 0.0478(3) 0.0260 1.0000 Uani . . . .
C12 C 0.9589(6) 0.2475(4) 0.0261(3) 0.0287 1.0000 Uani . . . .
C13 C 0.9473(5) 0.2377(4) -0.0460(3) 0.0251 1.0000 Uani . . . .
C14 C 0.8297(5) 0.1711(4) -0.0693(3) 0.0268 1.0000 Uani . . . .
C15 C 0.7687(5) 0.1415(4) -0.0122(3) 0.0266 1.0000 Uani . . . .
C16 C 0.8223(7) 0.1787(5) 0.1185(3) 0.0385 1.0000 Uani . . . .
C17 C 1.0644(6) 0.3132(5) 0.0708(3) 0.0395 1.0000 Uani . . . .
C18 C 1.0387(6) 0.2895(5) -0.0898(3) 0.0374 1.0000 Uani . . . .
C19 C 0.7767(6) 0.1436(5) -0.1420(3) 0.0369 1.0000 Uani . . . .
C20 C 0.6413(6) 0.0764(5) -0.0125(3) 0.0363 1.0000 Uani . . . .
C21 C 0.9210(5) 0.4480(4) 0.2603(3) 0.0252 1.0000 Uani . . . .
C22 C 1.0260(6) 0.5081(4) 0.2381(3) 0.0263 1.0000 Uani . . . .
C23 C 1.1360(5) 0.4675(5) 0.2333(3) 0.0267 1.0000 Uani . . . .
C24 C 1.1494(5) 0.3633(5) 0.2494(3) 0.0273 1.0000 Uani . . . .
C25 C 1.0457(5) 0.3008(4) 0.2711(3) 0.0261 1.0000 Uani . . . .
C26 C 0.9363(5) 0.3426(4) 0.2760(3) 0.0266 1.0000 Uani . . . .
C27 C 1.2437(6) 0.5386(5) 0.2090(4) 0.0388 1.0000 Uani . . . .
C28 C 1.0565(6) 0.1894(5) 0.2898(4) 0.0391 1.0000 Uani . . . .
C29 C 0.6939(5) 0.4278(4) 0.1967(3) 0.0233 1.0000 Uani . . . .
C30 C 0.7182(5) 0.4566(4) 0.1318(3) 0.0247 1.0000 Uani . . . .
C31 C 0.6492(6) 0.4070(4) 0.0737(3) 0.0275 1.0000 Uani . . . .
C32 C 0.5519(6) 0.3241(4) 0.0769(3) 0.0285 1.0000 Uani . . . .
C33 C 0.5276(5) 0.2921(4) 0.1406(3) 0.0250 1.0000 Uani . . . .
C34 C 0.5977(5) 0.3411(4) 0.1991(3) 0.0260 1.0000 Uani . . . .
C35 C 0.6819(7) 0.4438(5) 0.0065(3) 0.0387 1.0000 Uani . . . .
C36 C 0.4279(6) 0.1990(5) 0.1467(3) 0.0331 1.0000 Uani . . . .
C37 C 0.7298(5) 0.4562(4) 0.3339(3) 0.0243 1.0000 Uani . . . .
C38 C 0.8071(6) 0.4349(5) 0.3930(3) 0.0318 1.0000 Uani . . . .
C39 C 0.7588(6) 0.4071(5) 0.4520(3) 0.0315 1.0000 Uani . . . .
C40 C 0.6294(6) 0.3973(5) 0.4561(3) 0.0318 1.0000 Uani . . . .
C41 C 0.5528(6) 0.4205(5) 0.3996(3) 0.0289 1.0000 Uani . . . .
C42 C 0.6020(6) 0.4510(4) 0.3404(3) 0.0277 1.0000 Uani . . . .
C43 C 0.8430(7) 0.3893(7) 0.5151(4) 0.0526 1.0000 Uani . . . .
C44 C 0.4143(6) 0.4055(5) 0.3996(3) 0.0370 1.0000 Uani . . . .
C45 C 0.7950(5) 0.6182(4) 0.2574(3) 0.0253 1.0000 Uani . . . .
C46 C 0.8943(6) 0.6841(4) 0.2969(3) 0.0294 1.0000 Uani . . . .
C47 C 0.9108(4) 0.7953(4) 0.2902(2) 0.0348 1.0000 Uani D . . .
C48 C 0.8297(6) 0.8436(5) 0.2471(3) 0.0351 1.0000 Uani . . . .
C49 C 0.7290(6) 0.7801(5) 0.2102(3) 0.0308 1.0000 Uani . . . .
C50 C 0.7121(6) 0.6692(5) 0.2151(3) 0.0303 1.0000 Uani . . . .
C51 C 0.6412(7) 0.8288(6) 0.1600(4) 0.0475 1.0000 Uani . . . .
C52 C 1.0221(3) 0.8631(3) 0.32842(18) 0.0553 1.0000 Uani D . . .
Ir1 Ir 0.94768(2) 0.079745(17) -0.004597(11) 0.0220 1.0000 Uani . . . .
Ir2 Ir 0.55844(2) -0.022679(19) 0.454279(12) 0.0312 1.0000 Uani . . . .
B1 B 0.7836(6) 0.4879(5) 0.2628(3) 0.0242 1.0000 Uani . . . .
F231 F 1.0946(6) 0.8084(4) 0.3679(3) 0.1126 0.757(8) Uani D P 1 1
F230 F 1.1301(6) 0.8266(8) 0.3234(7) 0.0551 0.243(8) Uani D P 1 2
F241 F 0.9910(5) 0.9375(4) 0.3688(3) 0.0680 0.757(8) Uani D P 1 1
F240 F 1.0156(9) 0.8712(10) 0.3937(3) 0.0648 0.243(8) Uani D P 1 2
F220 F 1.0382(9) 0.9612(6) 0.3082(5) 0.0764 0.243(8) Uani D P 1 2
F221 F 1.0962(5) 0.9152(5) 0.2892(2) 0.0608 0.757(8) Uani D P 1 1
H61 H 0.5411 0.1481 0.3242 0.0759 1.0000 Uiso R . . .
H63 H 0.6735 0.1953 0.3637 0.0760 1.0000 Uiso R . . .
H62 H 0.6646 0.1392 0.2920 0.0756 1.0000 Uiso R . . .
H71 H 0.8769 0.0583 0.4881 0.0938 1.0000 Uiso R . . .
H73 H 0.8233 0.1530 0.4507 0.0940 1.0000 Uiso R . . .
H72 H 0.9113 0.0871 0.4159 0.0937 1.0000 Uiso R . . .
H81 H 0.7371 -0.2167 0.4960 0.1010 1.0000 Uiso R . . .
H83 H 0.8409 -0.1165 0.5073 0.1009 1.0000 Uiso R . . .
H82 H 0.8435 -0.2006 0.4491 0.1008 1.0000 Uiso R . . .
H91 H 0.4459 -0.2664 0.3764 0.0980 1.0000 Uiso R . . .
H93 H 0.5650 -0.2966 0.4203 0.0981 1.0000 Uiso R . . .
H92 H 0.5595 -0.2959 0.3411 0.0980 1.0000 Uiso R . . .
H101 H 0.3776 -0.1348 0.3057 0.0848 1.0000 Uiso R . . .
H102 H 0.3897 -0.0108 0.3021 0.0848 1.0000 Uiso R . . .
H103 H 0.4534 -0.0754 0.2523 0.0849 1.0000 Uiso R . . .
H161 H 0.7576 0.1200 0.1216 0.0577 1.0000 Uiso R . . .
H162 H 0.8961 0.1684 0.1471 0.0578 1.0000 Uiso R . . .
H163 H 0.7949 0.2432 0.1326 0.0582 1.0000 Uiso R . . .
H171 H 1.1403 0.3181 0.0502 0.0589 1.0000 Uiso R . . .
H172 H 1.0760 0.2801 0.1132 0.0589 1.0000 Uiso R . . .
H173 H 1.0427 0.3826 0.0776 0.0594 1.0000 Uiso R . . .
H181 H 1.0345 0.2501 -0.1314 0.0559 1.0000 Uiso R . . .
H182 H 1.1234 0.2961 -0.0671 0.0558 1.0000 Uiso R . . .
H183 H 1.0204 0.3598 -0.1001 0.0558 1.0000 Uiso R . . .
H192 H 0.7211 0.0772 -0.1444 0.0552 1.0000 Uiso R . . .
H191 H 0.8431 0.1389 -0.1688 0.0552 1.0000 Uiso R . . .
H193 H 0.7296 0.1988 -0.1587 0.0550 1.0000 Uiso R . . .
H201 H 0.6259 0.0242 -0.0490 0.0539 1.0000 Uiso R . . .
H203 H 0.6345 0.0404 0.0289 0.0539 1.0000 Uiso R . . .
H202 H 0.5766 0.1213 -0.0183 0.0540 1.0000 Uiso R . . .
H221 H 1.0211 0.5776 0.2258 0.0321 1.0000 Uiso R . . .
H241 H 1.2236 0.3371 0.2463 0.0333 1.0000 Uiso R . . .
H261 H 0.8688 0.2986 0.2900 0.0317 1.0000 Uiso R . . .
H301 H 0.7840 0.5111 0.1271 0.0299 1.0000 Uiso R . . .
H321 H 0.5048 0.2917 0.0378 0.0341 1.0000 Uiso R . . .
H341 H 0.5794 0.3163 0.2404 0.0307 1.0000 Uiso R . . .
H381 H 0.8938 0.4393 0.3920 0.0378 1.0000 Uiso R . . .
H401 H 0.5968 0.3757 0.4948 0.0377 1.0000 Uiso R . . .
H421 H 0.5479 0.4696 0.3038 0.0331 1.0000 Uiso R . . .
H461 H 0.9509 0.6540 0.3269 0.0350 1.0000 Uiso R . . .
H481 H 0.8428 0.9176 0.2425 0.0419 1.0000 Uiso R . . .
H501 H 0.6432 0.6285 0.1889 0.0357 1.0000 Uiso R . . .

loop_
_atom_site_aniso_label
_atom_site_aniso_U_11
_atom_site_aniso_U_22
_atom_site_aniso_U_33
_atom_site_aniso_U_23
_atom_site_aniso_U_13
_atom_site_aniso_U_12
F1 0.041(2) 0.069(3) 0.045(2) 0.029(2) 0.0129(19) 0.003(2)
F2 0.062(3) 0.060(3) 0.064(3) 0.000(2) 0.009(2) -0.030(2)
F3 0.038(2) 0.061(3) 0.142(5) 0.046(3) 0.045(3) 0.018(2)
F4 0.071(3) 0.048(3) 0.087(4) 0.037(2) -0.031(3) -0.011(2)
F5 0.121(5) 0.041(3) 0.188(6) 0.045(3) 0.111(5) 0.043(3)
F6 0.049(2) 0.0269(19) 0.055(3) 0.0091(17) -0.003(2) -0.0026(18)
F7 0.070(3) 0.069(3) 0.054(3) 0.039(2) 0.021(2) 0.031(2)
F8 0.053(3) 0.068(3) 0.041(2) 0.017(2) 0.023(2) 0.013(2)
F9 0.100(4) 0.099(4) 0.026(2) -0.005(2) 0.009(2) -0.044(3)
F10 0.058(3) 0.058(3) 0.088(4) -0.021(2) 0.048(3) -0.026(2)
F11 0.051(3) 0.029(2) 0.078(3) 0.004(2) 0.005(2) -0.0042(19)
F12 0.043(2) 0.054(3) 0.075(3) 0.012(2) -0.020(2) -0.016(2)
F13 0.051(3) 0.112(4) 0.054(3) 0.027(3) -0.002(2) 0.034(3)
F14 0.062(3) 0.118(4) 0.045(3) -0.016(3) -0.019(2) 0.004(3)
F15 0.063(3) 0.145(5) 0.067(3) 0.075(3) -0.006(3) -0.004(3)
F16 0.040(2) 0.086(3) 0.036(2) 0.009(2) 0.0159(19) 0.004(2)
F17 0.033(2) 0.066(3) 0.061(3) -0.011(2) 0.002(2) -0.010(2)
F18 0.038(2) 0.067(3) 0.060(3) 0.021(2) 0.014(2) 0.017(2)
F19 0.062(3) 0.035(2) 0.120(4) 0.022(2) -0.006(3) 0.023(2)
F20 0.118(5) 0.152(5) 0.050(3) 0.039(3) 0.013(3) 0.095(4)
F21 0.042(3) 0.056(3) 0.110(4) 0.023(3) -0.016(3) 0.015(2)
C1 0.037(4) 0.044(4) 0.025(3) 0.002(3) 0.013(3) -0.002(3)
C2 0.032(4) 0.050(4) 0.030(4) 0.006(3) 0.012(3) -0.004(3)
C3 0.036(4) 0.052(4) 0.038(4) 0.011(3) 0.018(3) 0.007(3)
C4 0.040(4) 0.043(4) 0.032(4) -0.004(3) 0.018(3) 0.000(3)
C5 0.039(4) 0.039(4) 0.020(3) -0.003(3) 0.010(3) -0.007(3)
C6 0.057(5) 0.052(4) 0.043(4) 0.017(3) 0.012(4) 0.004(4)
C7 0.046(5) 0.085(6) 0.049(5) 0.005(4) 0.008(4) -0.021(4)
C8 0.052(5) 0.090(7) 0.069(6) 0.038(5) 0.019(4) 0.026(5)
C9 0.090(7) 0.040(4) 0.067(6) -0.003(4) 0.031(5) -0.002(4)
C10 0.048(5) 0.084(6) 0.033(4) -0.007(4) 0.000(3) -0.003(4)
C11 0.029(3) 0.019(3) 0.035(3) 0.000(2) 0.011(3) 0.013(2)
C12 0.033(3) 0.016(3) 0.037(4) 0.000(2) 0.001(3) 0.004(2)
C13 0.025(3) 0.017(3) 0.034(3) 0.008(2) 0.003(3) 0.010(2)
C14 0.027(3) 0.020(3) 0.035(3) 0.004(2) 0.003(3) 0.009(2)
C15 0.018(3) 0.021(3) 0.041(4) 0.000(3) 0.002(3) 0.006(2)
C16 0.045(4) 0.031(3) 0.044(4) 0.005(3) 0.014(3) 0.015(3)
C17 0.040(4) 0.030(3) 0.044(4) -0.003(3) -0.004(3) -0.001(3)
C18 0.034(4) 0.040(4) 0.039(4) 0.018(3) 0.005(3) 0.005(3)
C19 0.044(4) 0.035(4) 0.029(4) 0.003(3) -0.007(3) 0.005(3)
C20 0.031(3) 0.031(3) 0.047(4) 0.000(3) 0.007(3) 0.002(3)
C21 0.028(3) 0.023(3) 0.024(3) 0.001(2) 0.004(2) 0.001(2)
C22 0.033(3) 0.023(3) 0.023(3) 0.003(2) 0.003(3) 0.000(3)
C23 0.025(3) 0.029(3) 0.025(3) 0.003(2) 0.002(2) 0.001(3)
C24 0.022(3) 0.033(3) 0.028(3) 0.005(3) -0.002(2) 0.008(3)
C25 0.028(3) 0.024(3) 0.027(3) 0.003(2) 0.006(3) 0.004(3)
C26 0.026(3) 0.022(3) 0.030(3) 0.007(2) 0.000(3) -0.001(2)
C27 0.033(4) 0.037(4) 0.048(4) 0.008(3) 0.010(3) 0.007(3)
C28 0.032(4) 0.036(4) 0.053(5) 0.013(3) 0.015(3) 0.009(3)
C29 0.022(3) 0.020(3) 0.029(3) 0.004(2) 0.006(2) 0.003(2)
C30 0.025(3) 0.020(3) 0.029(3) 0.002(2) 0.004(3) 0.003(2)
C31 0.032(3) 0.026(3) 0.025(3) 0.002(2) 0.006(3) 0.006(3)
C32 0.028(3) 0.024(3) 0.032(3) -0.008(3) -0.001(3) 0.005(3)
C33 0.021(3) 0.021(3) 0.035(3) 0.002(2) 0.009(3) 0.005(2)
C34 0.027(3) 0.024(3) 0.029(3) 0.004(2) 0.006(3) 0.008(2)
C35 0.046(4) 0.041(4) 0.028(4) 0.006(3) 0.007(3) -0.001(3)
C36 0.027(3) 0.024(3) 0.047(4) -0.005(3) 0.006(3) 0.001(3)
C37 0.030(3) 0.015(3) 0.026(3) 0.002(2) 0.001(3) -0.002(2)
C38 0.031(3) 0.031(3) 0.032(3) 0.007(3) 0.001(3) 0.000(3)
C39 0.035(4) 0.033(3) 0.027(3) 0.006(3) 0.001(3) 0.005(3)
C40 0.032(3) 0.037(4) 0.024(3) 0.005(3) 0.004(3) 0.000(3)
C41 0.031(3) 0.030(3) 0.025(3) -0.001(2) 0.007(3) -0.001(3)
C42 0.032(3) 0.020(3) 0.029(3) 0.000(2) -0.001(3) -0.001(3)
C43 0.036(4) 0.081(6) 0.036(4) 0.015(4) -0.003(3) -0.001(4)
C44 0.030(3) 0.048(4) 0.034(4) 0.005(3) 0.007(3) 0.002(3)
C45 0.030(3) 0.026(3) 0.020(3) 0.001(2) 0.004(2) 0.001(3)
C46 0.036(3) 0.027(3) 0.024(3) 0.004(2) 0.001(3) 0.005(3)
C47 0.039(3) 0.024(3) 0.039(3) 0.006(2) 0.004(3) -0.001(3)
C48 0.046(4) 0.020(3) 0.041(4) 0.004(3) 0.011(3) 0.007(3)
C49 0.033(3) 0.027(3) 0.038(4) 0.007(3) 0.014(3) 0.016(3)
C50 0.029(3) 0.031(3) 0.030(3) 0.005(3) 0.005(3) 0.004(3)
C51 0.047(5) 0.038(4) 0.062(5) 0.014(4) 0.007(4) 0.021(3)
C52 0.058(3) 0.039(3) 0.060(3) 0.004(2) -0.008(3) -0.009(3)
Ir1 0.02169(12) 0.02024(12) 0.02425(13) 0.00097(9) 0.00259(9) 0.00360(9)
Ir2 0.02983(14) 0.03787(15) 0.02404(14) 0.00183(11) 0.00476(11) -0.00287(11)
B1 0.025(3) 0.023(3) 0.025(4) 0.007(3) 0.004(3) 0.002(3)
F231 0.110(5) 0.044(4) 0.146(6) 0.032(4) -0.090(5) -0.024(4)
F230 0.050(6) 0.061(7) 0.046(7) 0.007(6) 0.009(6) -0.027(6)
F241 0.085(4) 0.055(4) 0.058(4) -0.024(3) 0.018(3) -0.017(3)
F240 0.065(8) 0.063(8) 0.056(6) -0.001(7) -0.009(7) -0.011(7)
F220 0.084(8) 0.040(6) 0.089(8) 0.015(7) -0.019(8) -0.019(7)
F221 0.039(3) 0.074(4) 0.064(4) -0.005(3) 0.015(3) -0.017(3)

loop_
_atom_type_symbol
_atom_type_scat_dispersion_real
_atom_type_scat_dispersion_imag
_atom_type_scat_Cromer_Mann_a1
_atom_type_scat_Cromer_Mann_b1
_atom_type_scat_Cromer_Mann_a2
_atom_type_scat_Cromer_Mann_b2
_atom_type_scat_Cromer_Mann_a3
_atom_type_scat_Cromer_Mann_b3
_atom_type_scat_Cromer_Mann_a4
_atom_type_scat_Cromer_Mann_b4
_atom_type_scat_Cromer_Mann_c
_atom_type_scat_source
Ir -1.4442 7.9887 27.3049 1.5928 16.7296 8.8655 15.6115 0.4179 5.8338 45.0011 11.4722 'International Tables Vol C 4.2.6.8 and 6.1.1.4'
C 0.0033 0.0016 2.3100 20.8439 1.0200 10.2075 1.5886 0.5687 0.8650 51.6512 0.2156 'International Tables Vol C 4.2.6.8 and 6.1.1.4'
B 0.0013 0.0007 2.0545 23.2185 1.3326 1.0210 1.0979 60.3498 0.7068 0.1403 -0.1932 'International Tables Vol C 4.2.6.8 and 6.1.1.4'
F 0.0171 0.0103 3.5392 10.2825 2.6412 4.2944 1.5170 0.2615 1.0243 26.1476 0.2776 'International Tables Vol C 4.2.6.8 and 6.1.1.4'
H 0.0000 0.0000 0.4930 10.5109 0.3229 26.1257 0.1402 3.1424 0.0408 57.7998 0.0030 'International Tables Vol C 4.2.6.8 and 6.1.1.4'

loop_
_geom_angle_atom_site_label_1
_geom_angle_atom_site_label_2
_geom_angle_atom_site_label_3
_geom_angle_site_symmetry_3
_geom_angle
_geom_angle_publ_flag
C2 C1 C5 . 108.3(6) yes
C2 C1 C6 . 126.5(6) yes
C5 C1 C6 . 125.1(6) yes
C2 C1 Ir2 . 70.8(3) yes
C5 C1 Ir2 . 70.8(3) yes
C6 C1 Ir2 . 126.3(5) yes
C1 C2 C3 . 108.3(6) yes
C1 C2 C7 . 125.8(6) yes
C3 C2 C7 . 125.9(7) yes
C1 C2 Ir2 . 70.7(3) yes
C3 C2 Ir2 . 70.9(3) yes
C7 C2 Ir2 . 124.2(5) yes
C2 C3 C4 . 107.2(6) yes
C2 C3 C8 . 126.4(7) yes
C4 C3 C8 . 126.3(7) yes
C2 C3 Ir2 . 70.4(4) yes
C4 C3 Ir2 . 71.1(4) yes
C8 C3 Ir2 . 125.5(5) yes
C3 C4 C5 . 108.7(6) yes
C3 C4 C9 . 125.5(7) yes
C5 C4 C9 . 125.7(7) yes
C3 C4 Ir2 . 70.5(4) yes
C5 C4 Ir2 . 70.2(4) yes
C9 C4 Ir2 . 127.0(5) yes
C4 C5 C1 . 107.4(6) yes
C4 C5 C10 . 126.6(6) yes
C1 C5 C10 . 125.9(6) yes
C4 C5 Ir2 . 71.3(3) yes
C1 C5 Ir2 . 70.6(3) yes
C10 C5 Ir2 . 125.2(5) yes
C1 C6 H61 . 109.2 no
C1 C6 H63 . 110.3 no
H61 C6 H63 . 110.0 no
C1 C6 H62 . 108.2 no
H61 C6 H62 . 109.5 no
H63 C6 H62 . 109.6 no
C2 C7 H71 . 108.2 no
C2 C7 H73 . 109.5 no
H71 C7 H73 . 110.3 no
C2 C7 H72 . 108.0 no
H71 C7 H72 . 110.3 no
H73 C7 H72 . 110.4 no
C3 C8 H81 . 110.0 no
C3 C8 H83 . 109.7 no
H81 C8 H83 . 108.9 no
C3 C8 H82 . 110.5 no
H81 C8 H82 . 108.8 no
H83 C8 H82 . 109.0 no
C4 C9 H91 . 109.3 no
C4 C9 H93 . 109.0 no
H91 C9 H93 . 109.0 no
C4 C9 H92 . 109.0 no
H91 C9 H92 . 110.3 no
H93 C9 H92 . 110.1 no
C5 C10 H101 . 108.9 no
C5 C10 H102 . 110.3 no
H101 C10 H102 . 108.8 no
C5 C10 H103 . 110.6 no
H101 C10 H103 . 109.5 no
H102 C10 H103 . 108.8 no
C12 C11 C15 . 107.2(5) yes
C12 C11 C16 . 125.4(6) yes
C15 C11 C16 . 127.4(5) yes
C12 C11 Ir1 . 70.8(3) yes
C15 C11 Ir1 . 70.5(3) yes
C16 C11 Ir1 . 125.4(4) yes
C11 C12 C13 . 108.3(5) yes
C11 C12 C17 . 126.0(6) yes
C13 C12 C17 . 125.6(5) yes
C11 C12 Ir1 . 70.6(3) yes
C13 C12 Ir1 . 70.7(3) yes
C17 C12 Ir1 . 126.7(4) yes
C12 C13 C14 . 107.8(5) yes
C12 C13 C18 . 126.4(5) yes
C14 C13 C18 . 125.8(5) yes
C12 C13 Ir1 . 71.0(3) yes
C14 C13 Ir1 . 70.1(3) yes
C18 C13 Ir1 . 125.6(4) yes
C13 C14 C15 . 108.2(5) yes
C13 C14 C19 . 125.9(5) yes
C15 C14 C19 . 125.8(5) yes
C13 C14 Ir1 . 71.2(3) yes
C15 C14 Ir1 . 71.4(3) yes
C19 C14 Ir1 . 126.1(4) yes
C11 C15 C14 . 108.5(5) yes
C11 C15 C20 . 124.6(5) yes
C14 C15 C20 . 126.9(5) yes
C11 C15 Ir1 . 70.8(3) yes
C14 C15 Ir1 . 70.5(3) yes
C20 C15 Ir1 . 125.9(4) yes
C11 C16 H161 . 109.6 no
C11 C16 H162 . 110.1 no
H161 C16 H162 . 109.5 no
C11 C16 H163 . 109.1 no
H161 C16 H163 . 109.4 no
H162 C16 H163 . 109.1 no
C12 C17 H171 . 109.8 no
C12 C17 H172 . 108.8 no
H171 C17 H172 . 109.8 no
C12 C17 H173 . 108.8 no
H171 C17 H173 . 110.1 no
H172 C17 H173 . 109.5 no
C13 C18 H181 . 111.8 no
C13 C18 H182 . 110.8 no
H181 C18 H182 . 108.4 no
C13 C18 H183 . 109.7 no
H181 C18 H183 . 108.0 no
H182 C18 H183 . 108.1 no
C14 C19 H192 . 109.1 no
C14 C19 H191 . 110.5 no
H192 C19 H191 . 110.5 no
C14 C19 H193 . 108.5 no
H192 C19 H193 . 109.0 no
H191 C19 H193 . 109.2 no
C15 C20 H201 . 109.9 no
C15 C20 H203 . 111.8 no
H201 C20 H203 . 108.5 no
C15 C20 H202 . 110.4 no
H201 C20 H202 . 108.3 no
H203 C20 H202 . 107.8 no
C22 C21 C26 . 114.7(5) yes
C22 C21 B1 . 125.3(5) yes
C26 C21 B1 . 119.7(5) yes
C21 C22 C23 . 122.4(5) yes
C21 C22 H221 . 118.9 no
C23 C22 H221 . 118.7 no
C22 C23 C24 . 121.9(5) yes
C22 C23 C27 . 118.5(5) yes
C24 C23 C27 . 119.6(6) yes
C23 C24 C25 . 117.0(5) yes
C23 C24 H241 . 121.2 no
C25 C24 H241 . 121.8 no
C24 C25 C26 . 120.5(5) yes
C24 C25 C28 . 118.8(5) yes
C26 C25 C28 . 120.7(5) yes
C21 C26 C25 . 123.4(5) yes
C21 C26 H261 . 118.3 no
C25 C26 H261 . 118.3 no
C23 C27 F1 . 112.3(5) yes
C23 C27 F2 . 112.6(6) yes
F1 C27 F2 . 104.9(5) yes
C23 C27 F3 . 113.7(5) yes
F1 C27 F3 . 106.7(6) yes
F2 C27 F3 . 106.1(6) yes
C25 C28 F6 . 112.5(5) yes
C25 C28 F4 . 112.7(6) yes
F6 C28 F4 . 104.7(5) yes
C25 C28 F5 . 112.7(5) yes
F6 C28 F5 . 106.6(6) yes
F4 C28 F5 . 107.0(6) yes
C30 C29 C34 . 115.3(5) yes
C30 C29 B1 . 119.5(5) yes
C34 C29 B1 . 125.0(5) yes
C29 C30 C31 . 122.8(5) yes
C29 C30 H301 . 119.2 no
C31 C30 H301 . 118.0 no
C30 C31 C32 . 121.2(5) yes
C30 C31 C35 . 118.9(5) yes
C32 C31 C35 . 120.0(5) yes
C31 C32 C33 . 117.4(5) yes
C31 C32 H321 . 121.0 no
C33 C32 H321 . 121.7 no
C32 C33 C34 . 121.5(5) yes
C32 C33 C36 . 119.4(5) yes
C34 C33 C36 . 119.0(5) yes
C29 C34 C33 . 121.8(5) yes
C29 C34 H341 . 119.6 no
C33 C34 H341 . 118.6 no
C31 C35 F8 . 112.4(6) yes
C31 C35 F7 . 112.2(6) yes
F8 C35 F7 . 105.0(5) yes
C31 C35 F9 . 113.2(5) yes
F8 C35 F9 . 106.8(6) yes
F7 C35 F9 . 106.7(6) yes
C33 C36 F11 . 111.5(5) yes
C33 C36 F12 . 113.2(5) yes
F11 C36 F12 . 104.9(5) yes
C33 C36 F10 . 113.3(5) yes
F11 C36 F10 . 105.2(5) yes
F12 C36 F10 . 108.1(5) yes
C38 C37 C42 . 115.0(5) yes
C38 C37 B1 . 123.5(5) yes
C42 C37 B1 . 121.5(5) yes
C37 C38 C39 . 122.2(6) yes
C37 C38 H381 . 118.8 no
C39 C38 H381 . 119.0 no
C38 C39 C40 . 121.5(6) yes
C38 C39 C43 . 121.4(6) yes
C40 C39 C43 . 117.1(6) yes
C39 C40 C41 . 117.2(5) yes
C39 C40 H401 . 121.5 no
C41 C40 H401 . 121.3 no
C40 C41 C42 . 121.2(6) yes
C40 C41 C44 . 119.6(5) yes
C42 C41 C44 . 119.0(5) yes
C37 C42 C41 . 122.7(6) yes
C37 C42 H421 . 118.4 no
C41 C42 H421 . 118.9 no
C39 C43 F15 . 112.2(6) yes
C39 C43 F14 . 112.9(7) yes
F15 C43 F14 . 104.9(7) yes
C39 C43 F13 . 112.8(6) yes
F15 C43 F13 . 106.4(7) yes
F14 C43 F13 . 107.2(6) yes
C41 C44 F17 . 111.9(6) yes
C41 C44 F16 . 113.2(5) yes
F17 C44 F16 . 105.9(5) yes
C41 C44 F18 . 112.9(5) yes
F17 C44 F18 . 105.7(5) yes
F16 C44 F18 . 106.6(6) yes
C46 C45 C50 . 116.5(5) yes
C46 C45 B1 . 119.5(5) yes
C50 C45 B1 . 123.9(5) yes
C45 C46 C47 . 120.7(5) yes
C45 C46 H461 . 119.8 no
C47 C46 H461 . 119.5 no
C46 C47 C48 . 121.7(5) yes
C46 C47 C52 . 120.0(4) yes
C48 C47 C52 . 118.2(4) yes
C47 C48 C49 . 118.1(5) yes
C47 C48 H481 . 120.9 no
C49 C48 H481 . 121.1 no
C48 C49 C50 . 121.1(6) yes
C48 C49 C51 . 120.0(6) yes
C50 C49 C51 . 118.8(6) yes
C49 C50 C45 . 121.8(6) yes
C49 C50 H501 . 118.9 no
C45 C50 H501 . 119.4 no
C49 C51 F20 . 112.5(6) yes
C49 C51 F21 . 113.2(6) yes
F20 C51 F21 . 105.3(7) yes
C49 C51 F19 . 113.6(6) yes
F20 C51 F19 . 106.3(6) yes
F21 C51 F19 . 105.3(6) yes
C47 C52 F231 . 113.23(5) yes
C47 C52 F241 . 113.17(5) yes
F231 C52 F241 . 105.51(5) yes
C47 C52 F221 . 113.21(5) yes
F231 C52 F221 . 105.56(5) yes
F241 C52 F221 . 105.41(5) yes
C47 C52 F230 . 113.14(5) yes
C47 C52 F240 . 113.22(5) yes
F230 C52 F240 . 105.48(5) yes
C47 C52 F220 . 113.23(5) yes
F230 C52 F220 . 105.50(5) yes
F240 C52 F220 . 105.53(5) yes
C15 Ir1 C13 . 64.2(2) yes
C15 Ir1 C11 . 38.7(2) yes
C13 Ir1 C11 . 64.5(2) yes
C15 Ir1 C12 . 64.3(2) yes
C13 Ir1 C12 . 38.3(2) yes
C11 Ir1 C12 . 38.6(2) yes
C15 Ir1 C14 . 38.1(2) yes
C13 Ir1 C14 . 38.7(2) yes
C11 Ir1 C14 . 64.6(2) yes
C12 Ir1 C14 . 64.5(2) yes
C15 Ir1 Ir1 2_755 145.95(14) yes
C13 Ir1 Ir1 2_755 146.23(15) yes
C11 Ir1 Ir1 2_755 145.36(15) yes
C12 Ir1 Ir1 2_755 145.84(16) yes
C14 Ir1 Ir1 2_755 146.14(16) yes
C4 Ir2 C3 . 38.4(3) yes
C4 Ir2 C5 . 38.5(2) yes
C3 Ir2 C5 . 64.9(3) yes
C4 Ir2 C2 . 64.2(2) yes
C3 Ir2 C2 . 38.7(2) yes
C5 Ir2 C2 . 64.7(2) yes
C4 Ir2 C1 . 64.2(2) yes
C3 Ir2 C1 . 64.7(3) yes
C5 Ir2 C1 . 38.6(2) yes
C2 Ir2 C1 . 38.5(2) yes
C4 Ir2 Ir2 2_656 146.89(16) yes
C3 Ir2 Ir2 2_656 145.70(18) yes
C5 Ir2 Ir2 2_656 146.02(18) yes
C2 Ir2 Ir2 2_656 145.20(18) yes
C1 Ir2 Ir2 2_656 145.40(18) yes
C45 B1 C21 . 110.9(5) yes
C45 B1 C29 . 110.6(5) yes
C21 B1 C29 . 104.3(5) yes
C45 B1 C37 . 107.7(5) yes
C21 B1 C37 . 110.7(5) yes
C29 B1 C37 . 112.6(5) yes

loop_
_geom_bond_atom_site_label_1
_geom_bond_atom_site_label_2
_geom_bond_site_symmetry_2
_geom_bond_distance
_geom_bond_publ_flag
F1 C27 . 1.335(7) yes
F2 C27 . 1.329(8) yes
F3 C27 . 1.325(8) yes
F4 C28 . 1.333(8) yes
F5 C28 . 1.317(8) yes
F6 C28 . 1.341(7) yes
F7 C35 . 1.334(8) yes
F8 C35 . 1.337(8) yes
F9 C35 . 1.326(8) yes
F10 C36 . 1.326(8) yes
F11 C36 . 1.350(7) yes
F12 C36 . 1.330(7) yes
F13 C43 . 1.335(9) yes
F14 C43 . 1.337(9) yes
F15 C43 . 1.338(8) yes
F16 C44 . 1.342(7) yes
F17 C44 . 1.342(7) yes
F18 C44 . 1.342(8) yes
F19 C51 . 1.326(8) yes
F20 C51 . 1.328(9) yes
F21 C51 . 1.328(8) yes
C1 C2 . 1.428(9) yes
C1 C5 . 1.431(8) yes
C1 C6 . 1.502(9) yes
C1 Ir2 . 2.164(6) yes
C2 C3 . 1.437(9) yes
C2 C7 . 1.505(9) yes
C2 Ir2 . 2.166(6) yes
C3 C4 . 1.432(9) yes
C3 C8 . 1.491(10) yes
C3 Ir2 . 2.173(7) yes
C4 C5 . 1.433(9) yes
C4 C9 . 1.514(9) yes
C4 Ir2 . 2.181(6) yes
C5 C10 . 1.493(9) yes
C5 Ir2 . 2.166(6) yes
C6 H61 . 0.963 no
C6 H63 . 0.962 no
C6 H62 . 0.964 no
C7 H71 . 0.957 no
C7 H73 . 0.955 no
C7 H72 . 0.957 no
C8 H81 . 0.964 no
C8 H83 . 0.960 no
C8 H82 . 0.969 no
C9 H91 . 0.961 no
C9 H93 . 0.958 no
C9 H92 . 0.964 no
C10 H101 . 0.960 no
C10 H102 . 0.964 no
C10 H103 . 0.961 no
C11 C12 . 1.443(8) yes
C11 C15 . 1.445(8) yes
C11 C16 . 1.479(9) yes
C11 Ir1 . 2.184(6) yes
C12 C13 . 1.433(8) yes
C12 C17 . 1.497(8) yes
C12 Ir1 . 2.187(5) yes
C13 C14 . 1.443(8) yes
C13 C18 . 1.494(8) yes
C13 Ir1 . 2.183(5) yes
C14 C15 . 1.421(8) yes
C14 C19 . 1.507(8) yes
C14 Ir1 . 2.169(6) yes
C15 C20 . 1.503(8) yes
C15 Ir1 . 2.181(6) yes
C16 H161 . 0.956 no
C16 H162 . 0.947 no
C16 H163 . 0.959 no
C17 H171 . 0.961 no
C17 H172 . 0.953 no
C17 H173 . 0.955 no
C18 H181 . 0.956 no
C18 H182 . 0.961 no
C18 H183 . 0.961 no
C19 H192 . 0.960 no
C19 H191 . 0.957 no
C19 H193 . 0.964 no
C20 H201 . 0.959 no
C20 H203 . 0.958 no
C20 H202 . 0.961 no
C21 C22 . 1.403(8) yes
C21 C26 . 1.406(8) yes
C21 B1 . 1.645(9) yes
C22 C23 . 1.377(8) yes
C22 H221 . 0.926 no
C23 C24 . 1.390(8) yes
C23 C27 . 1.507(8) yes
C24 C25 . 1.400(8) yes
C24 H241 . 0.921 no
C25 C26 . 1.379(8) yes
C25 C28 . 1.486(8) yes
C26 H261 . 0.931 no
C29 C30 . 1.400(8) yes
C29 C34 . 1.409(7) yes
C29 B1 . 1.642(9) yes
C30 C31 . 1.386(8) yes
C30 H301 . 0.935 no
C31 C32 . 1.388(8) yes
C31 C35 . 1.496(8) yes
C32 C33 . 1.388(8) yes
C32 H321 . 0.932 no
C33 C34 . 1.394(8) yes
C33 C36 . 1.501(8) yes
C34 H341 . 0.923 no
C37 C38 . 1.411(8) yes
C37 C42 . 1.399(8) yes
C37 B1 . 1.638(8) yes
C38 C39 . 1.381(8) yes
C38 H381 . 0.936 no
C39 C40 . 1.403(9) yes
C39 C43 . 1.498(9) yes
C40 C41 . 1.374(8) yes
C40 H401 . 0.922 no
C41 C42 . 1.397(8) yes
C41 C44 . 1.485(9) yes
C42 H421 . 0.932 no
C45 C46 . 1.407(8) yes
C45 C50 . 1.389(8) yes
C45 B1 . 1.647(8) yes
C46 C47 . 1.408(7) yes
C46 H461 . 0.929 no
C47 C48 . 1.366(8) yes
C47 C52 . 1.490(4) yes
C48 C49 . 1.381(9) yes
C48 H481 . 0.938 no
C49 C50 . 1.401(8) yes
C49 C51 . 1.495(9) yes
C50 H501 . 0.937 no
C52 F231 . 1.318(5) yes
C52 F241 . 1.338(4) yes
C52 F221 . 1.314(4) yes
C52 F230 . 1.332(6) yes
C52 F240 . 1.318(6) yes
C52 F220 . 1.312(6) yes
Ir1 Ir1 2_755 2.4551(4) yes
Ir2 Ir2 2_656 2.4564(5) yes
